data_2220187
loop_
_publ_author_name
'Wang, Yu-Xia'
'Cheng, Peng-Fei'
'Wang, Chao-Jie'

_publ_section_title
2,2',4,4',6,6'-Hexamethyl-<i>N</i>-(3-phthalimidopropyl)-<i>N</i>,<i>N</i>'-(propane-1,3-diyl)dibenzenesulfonamide
_journal_coeditor_code HB2835
_journal_issue 12
_journal_name_full 'Acta Crystallographica Section E'
_journal_page_first o2289
_journal_paper_doi 10.1107/S1600536808036003
_journal_volume 64
_journal_year 2008
_chemical_formula_moiety 'C32 H39 N3 O6 S2'
_chemical_formula_sum 'C32 H39 N3 O6 S2'
_chemical_formula_weight 625.78
_chemical_name_systematic
;
2,2',4,4',6,6'-Hexamethyl-N-(3-phthalimidopropyl)-N,N'-
(propane-1,3-diyl)dibenzenesulfonamide
;
_space_group_IT_number 15
_symmetry_cell_setting monoclinic
_symmetry_space_group_name_Hall '-C 2yc'
_symmetry_space_group_name_H-M 'C 1 2/c 1'
_atom_sites_solution_hydrogens geom
_atom_sites_solution_primary direct
_atom_sites_solution_secondary difmap
_audit_creation_method SHELXL-97
_cell_angle_alpha 90.00
_cell_angle_beta 127.9170(10)
_cell_angle_gamma 90.00
_cell_formula_units_Z 8
_cell_length_a 32.042(3)
_cell_length_b 9.9782(8)
_cell_length_c 25.105(2)
_cell_measurement_reflns_used 6528
_cell_measurement_temperature 296(2)
_cell_measurement_theta_max 28.08
_cell_measurement_theta_min 2.39
_cell_volume 6332.2(9)
_computing_cell_refinement 'SAINT-Plus (Bruker, 2001)'
_computing_data_collection 'SMART (Bruker, 2001)'
_computing_data_reduction 'SAINT-Plus (Bruker, 2001)'
_computing_molecular_graphics 'PLATON (Spek, 2003)'
_computing_publication_material 'PLATON (Spek, 2003)'
_computing_structure_refinement 'SHELXL97 (Sheldrick, 2008)'
_computing_structure_solution 'SHELXS97 (Sheldrick, 2008)'
_diffrn_ambient_temperature 296(2)
_diffrn_measured_fraction_theta_full 0.996
_diffrn_measured_fraction_theta_max 0.996
_diffrn_measurement_device_type 'Bruker SMART CCD'
_diffrn_measurement_method \w
_diffrn_radiation_monochromator graphite
_diffrn_radiation_source 'fine-focus sealed tube'
_diffrn_radiation_type MoK\a
_diffrn_radiation_wavelength 0.71073
_diffrn_reflns_av_R_equivalents 0.0222
_diffrn_reflns_av_sigmaI/netI 0.0256
_diffrn_reflns_limit_h_max 39
_diffrn_reflns_limit_h_min -25
_diffrn_reflns_limit_k_max 11
_diffrn_reflns_limit_k_min -12
_diffrn_reflns_limit_l_max 21
_diffrn_reflns_limit_l_min -30
_diffrn_reflns_number 17128
_diffrn_reflns_theta_full 26.00
_diffrn_reflns_theta_max 26.00
_diffrn_reflns_theta_min 2.06
_exptl_absorpt_coefficient_mu 0.216
_exptl_absorpt_correction_T_max 0.973
_exptl_absorpt_correction_T_min 0.962
_exptl_absorpt_correction_type multi-scan
_exptl_absorpt_process_details '(SADABS; Sheldrick, 2001)'
_exptl_crystal_colour Colourless
_exptl_crystal_density_diffrn 1.313
_exptl_crystal_density_method 'not measured'
_exptl_crystal_description block
_exptl_crystal_F_000 2656
_exptl_crystal_size_max 0.18
_exptl_crystal_size_mid 0.15
_exptl_crystal_size_min 0.13
_refine_diff_density_max 0.801
_refine_diff_density_min -0.574
_refine_ls_extinction_method none
_refine_ls_goodness_of_fit_ref 1.095
_refine_ls_hydrogen_treatment constr
_refine_ls_matrix_type full
_refine_ls_number_parameters 388
_refine_ls_number_reflns 6212
_refine_ls_number_restraints 44
_refine_ls_restrained_S_all 1.134
_refine_ls_R_factor_all 0.0907
_refine_ls_R_factor_gt 0.0691
_refine_ls_shift/su_max 0.000
_refine_ls_shift/su_mean 0.000
_refine_ls_structure_factor_coef Fsqd
_refine_ls_weighting_details 'calc w=1/[\s^2^(Fo^2^)+(0.1169P)^2^+7.2057P] where P=(Fo^2^+2Fc^2^)/3'
_refine_ls_weighting_scheme calc
_refine_ls_wR_factor_gt 0.2033
_refine_ls_wR_factor_ref 0.2190
_reflns_number_gt 4574
_reflns_number_total 6212
_reflns_threshold_expression I>2\s(I)
_cod_data_source_file hb2835.cif
_cod_data_source_block I
_cod_depositor_comments
;
The following automatic conversions were performed:
'_symmetry_cell_setting' value 'Monoclinic' changed to 'monoclinic'
according to '/home/saulius/struct/CIF-dictionaries/cif_core.dic'
dictionary named 'cif_core.dic' version 2.4.1 from
2010-06-29.

'_exptl_absorpt_correction_type' value 'Multi-scan' changed
to 'multi-scan' according to
'/home/saulius/struct/CIF-dictionaries/cif_core.dic' dictionary named
'cif_core.dic' version 2.4.1 from 2010-06-29.

Automatic conversion script
Id: cif_fix_enum 1527 2010-12-29 10:47:43Z saulius 

The following automatic conversions were performed:

'_symmetry_cell_setting' value 'Monoclinic' changed to 'monoclinic'
according to /home/saulius/struct/CIF-dictionaries/cif_core.dic
dictionary named 'cif_core.dic' version 2.4.1 from
2010-06-29.

'_exptl_absorpt_correction_type' value 'Multi-scan'
changed to 'multi-scan' according to
/home/saulius/struct/CIF-dictionaries/cif_core.dic dictionary named
'cif_core.dic' version 2.4.1 from 2010-06-29.

Automatic conversion script
Id: cif_fix_values 1715 2011-07-08 13:25:40Z adriana 
;
_cod_original_cell_volume 6332.1(9)
_cod_original_sg_symbol_H-M 'C 2/c'
_cod_database_code 2220187
_cod_database_fobs_code 2220187

loop_
_symmetry_equiv_pos_as_xyz
'x, y, z'
'-x, y, -z+1/2'
'x+1/2, y+1/2, z'
'-x+1/2, y+1/2, -z+1/2'
'-x, -y, -z'
'x, -y, z-1/2'
'-x+1/2, -y+1/2, -z'
'x+1/2, -y+1/2, z-1/2'

loop_
_atom_site_type_symbol
_atom_site_label
_atom_site_fract_x
_atom_site_fract_y
_atom_site_fract_z
_atom_site_U_iso_or_equiv
_atom_site_adp_type
_atom_site_calc_flag
_atom_site_refinement_flags
_atom_site_occupancy
S S1 0.15326(3) 0.47012(8) 0.46771(4) 0.0531(3) Uani d . 1
S S2 0.06920(4) 0.72487(9) 0.64731(6) 0.0655(3) Uani d . 1
C C1 0.14805(12) 0.2922(3) 0.45787(15) 0.0464(7) Uani d . 1
C C2 0.10216(14) 0.2310(3) 0.40203(16) 0.0539(8) Uani d . 1
C C3 0.10074(16) 0.0918(4) 0.39911(18) 0.0635(9) Uani d . 1
H H3A 0.0703 0.0502 0.3626 0.076 Uiso calc R 1
C C4 0.1424(2) 0.0131(4) 0.4479(2) 0.0757(9) Uani d U 1
C C5 0.18654(16) 0.0764(4) 0.50242(19) 0.0637(9) Uani d . 1
H H5A 0.2148 0.0242 0.5361 0.076 Uiso calc R 1
C C6 0.19082(13) 0.2140(3) 0.50937(17) 0.0546(8) Uani d . 1
C C7 0.24128(15) 0.2685(4) 0.57208(19) 0.0734(10) Uani d . 1
H H7A 0.2644 0.1956 0.5992 0.110 Uiso calc R 1
H H7B 0.2334 0.3194 0.5974 0.110 Uiso calc R 1
H H7C 0.2583 0.3253 0.5597 0.110 Uiso calc R 1
C C8 0.1398(2) -0.1383(4) 0.4422(2) 0.0849(10) Uani d U 1
H H8A 0.1062 -0.1645 0.4014 0.127 Uiso calc R 1
H H8B 0.1439 -0.1763 0.4803 0.127 Uiso calc R 1
H H8C 0.1676 -0.1700 0.4413 0.127 Uiso calc R 1
C C9 0.05315(15) 0.3038(5) 0.34304(18) 0.0761(11) Uani d . 1
H H9A 0.0273 0.2393 0.3114 0.114 Uiso calc R 1
H H9B 0.0627 0.3598 0.3210 0.114 Uiso calc R 1
H H9C 0.0385 0.3580 0.3595 0.114 Uiso calc R 1
C C10 0.10008(13) 0.4624(3) 0.51695(17) 0.0581(8) Uani d . 1
H H10A 0.0998 0.3656 0.5203 0.070 Uiso calc R 1
H H10B 0.0691 0.4888 0.4724 0.070 Uiso calc R 1
C C11 0.09849(17) 0.5273(4) 0.5705(2) 0.0732(10) Uani d . 1
H H11A 0.0740 0.4792 0.5740 0.088 Uiso calc R 1
H H11B 0.1333 0.5236 0.6140 0.088 Uiso calc R 1
C C12 0.08133(16) 0.6696(4) 0.55154(18) 0.0698(10) Uani d DU 1
H H12A 0.0432 0.6719 0.5171 0.084 Uiso calc R 1
H H12B 0.0972 0.7070 0.5321 0.084 Uiso calc R 1
C C13 0.05511(12) 0.8878(3) 0.66060(17) 0.0512(7) Uani d . 1
C C14 0.08566(13) 0.9494(4) 0.72467(17) 0.0554(8) Uani d . 1
C C15 0.07141(15) 1.0790(4) 0.7284(2) 0.0718(10) Uani d U 1
H H15A 0.0910 1.1211 0.7702 0.086 Uiso calc R 1
C C16 0.03042(19) 1.1470(5) 0.6740(3) 0.1001(12) Uani d U 1
C C17 0.00179(16) 1.0841(4) 0.6122(2) 0.0822(12) Uani d U 1
H H17A -0.0259 1.1306 0.5745 0.099 Uiso calc R 1
C C18 0.01232(15) 0.9547(5) 0.6035(2) 0.0743(9) Uani d U 1
C C19 -0.02361(16) 0.8980(5) 0.5329(2) 0.0848(10) Uani d U 1
H H19A -0.0494 0.9641 0.5028 0.127 Uiso calc R 1
H H19B -0.0413 0.8201 0.5326 0.127 Uiso calc R 1
H H19C -0.0030 0.8737 0.5185 0.127 Uiso calc R 1
C C20 0.0171(2) 1.2887(5) 0.6807(3) 0.1087(13) Uani d U 1
H H20A 0.0404 1.3153 0.7273 0.163 Uiso calc R 1
H H20B -0.0188 1.2922 0.6646 0.163 Uiso calc R 1
H H20C 0.0215 1.3484 0.6545 0.163 Uiso calc R 1
C C21 0.13243(15) 0.8889(5) 0.78906(18) 0.0743(11) Uani d . 1
H H21A 0.1462 0.9517 0.8253 0.111 Uiso calc R 1
H H21B 0.1593 0.8679 0.7844 0.111 Uiso calc R 1
H H21C 0.1217 0.8085 0.7987 0.111 Uiso calc R 1
C C22 0.14972(14) 0.8142(4) 0.65501(19) 0.0644(9) Uani d . 1
H H22A 0.1754 0.7424 0.6717 0.077 Uiso calc R 1
H H22B 0.1547 0.8552 0.6936 0.077 Uiso calc R 1
C C23 0.16017(16) 0.9152(4) 0.62171(19) 0.0692(10) Uani d . 1
H H23A 0.1295 0.9732 0.5946 0.083 Uiso calc R 1
H H23B 0.1647 0.8699 0.5914 0.083 Uiso calc R 1
C C24 0.20845(15) 1.0008(4) 0.67022(18) 0.0644(9) Uani d . 1
H H24A 0.2389 0.9430 0.6991 0.077 Uiso calc R 1
H H24B 0.2152 1.0570 0.6447 0.077 Uiso calc R 1
C C25 0.16924(18) 1.1983(4) 0.68724(19) 0.0795(9) Uani d U 1
C C26 0.17520(14) 1.2568(3) 0.74571(17) 0.0596(8) Uani d . 1
C C27 0.15189(16) 1.3666(4) 0.7500(2) 0.0748(11) Uani d . 1
H H27A 0.1280 1.4190 0.7123 0.090 Uiso calc R 1
C C28 0.16498(18) 1.3968(4) 0.8121(2) 0.0789(11) Uani d . 1
H H28A 0.1497 1.4712 0.8162 0.095 Uiso calc R 1
C C29 0.20005(17) 1.3201(4) 0.8680(2) 0.0719(10) Uani d . 1
H H29A 0.2080 1.3429 0.9093 0.086 Uiso calc R 1
C C30 0.22369(14) 1.2090(4) 0.86355(18) 0.0636(9) Uani d . 1
H H30A 0.2474 1.1565 0.9013 0.076 Uiso calc R 1
C C31 0.21105(12) 1.1789(3) 0.80191(16) 0.0528(7) Uani d . 1
C C32 0.22889(12) 1.0682(3) 0.78088(16) 0.0522(7) Uani d . 1
O O1 0.20542(11) 0.5116(3) 0.49361(14) 0.0727(7) Uani d . 1
O O2 0.11048(11) 0.5309(3) 0.40790(13) 0.0741(7) Uani d . 1
O O3 0.10576(13) 0.6647(3) 0.71039(18) 0.0900(9) Uani d . 1
O O4 0.14220(13) 1.2330(3) 0.62932(13) 0.0890(8) Uani d U 1
O O5 0.26026(10) 0.9802(3) 0.81456(12) 0.0691(7) Uani d . 1
O O6 0.02164(12) 0.6529(3) 0.59969(18) 0.0939(10) Uani d . 1
N N1 0.20210(11) 1.0851(3) 0.71198(13) 0.0566(7) Uani d . 1
N N2 0.09614(12) 0.7566(3) 0.61035(16) 0.0662(8) Uani d DU 1
N N3 0.14813(10) 0.5046(3) 0.52664(13) 0.0523(6) Uani d . 1
H H3B 0.1729 0.5466 0.5626 0.063 Uiso calc R 1

loop_
_atom_site_aniso_label
_atom_site_aniso_U_11
_atom_site_aniso_U_22
_atom_site_aniso_U_33
_atom_site_aniso_U_12
_atom_site_aniso_U_13
_atom_site_aniso_U_23
S1 0.0687(5) 0.0447(4) 0.0570(5) 0.0021(4) 0.0443(4) 0.0024(3)
S2 0.0762(6) 0.0477(5) 0.0974(7) -0.0042(4) 0.0659(6) -0.0118(5)
C1 0.0573(17) 0.0451(15) 0.0488(16) 0.0052(13) 0.0387(15) 0.0006(13)
C2 0.0663(19) 0.0585(19) 0.0489(16) 0.0028(15) 0.0414(16) -0.0046(14)
C3 0.082(2) 0.061(2) 0.0574(19) -0.0106(18) 0.0483(19) -0.0156(16)
C4 0.127(3) 0.0491(15) 0.094(2) 0.0034(17) 0.089(2) -0.0075(15)
C5 0.085(2) 0.0552(19) 0.068(2) 0.0204(18) 0.056(2) 0.0112(17)
C6 0.0643(19) 0.0556(18) 0.0589(18) 0.0071(15) 0.0454(17) 0.0024(15)
C7 0.060(2) 0.078(3) 0.062(2) 0.0080(19) 0.0281(18) 0.0070(19)
C8 0.131(3) 0.0509(15) 0.098(2) 0.0032(17) 0.083(2) -0.0078(15)
C9 0.064(2) 0.090(3) 0.054(2) 0.005(2) 0.0263(18) -0.0025(19)
C10 0.0620(19) 0.0545(18) 0.0641(19) -0.0097(15) 0.0420(17) -0.0172(15)
C11 0.079(2) 0.067(2) 0.087(3) -0.0039(19) 0.058(2) -0.010(2)
C12 0.069(2) 0.076(2) 0.065(2) 0.0016(19) 0.0412(19) -0.0101(16)
C13 0.0510(16) 0.0481(16) 0.0657(19) 0.0003(13) 0.0415(16) -0.0056(14)
C14 0.0531(17) 0.062(2) 0.0628(19) 0.0002(15) 0.0417(16) -0.0057(16)
C15 0.067(2) 0.069(2) 0.089(3) -0.0076(18) 0.053(2) -0.029(2)
C16 0.083(2) 0.068(2) 0.151(3) 0.0135(17) 0.073(2) -0.015(2)
C17 0.061(2) 0.074(2) 0.098(3) 0.0204(19) 0.042(2) 0.009(2)
C18 0.0549(15) 0.093(2) 0.0681(17) 0.0012(15) 0.0343(14) -0.0060(16)
C19 0.0613(16) 0.097(2) 0.0718(17) 0.0007(15) 0.0288(14) -0.0062(16)
C20 0.088(2) 0.070(2) 0.155(3) 0.0145(17) 0.069(2) -0.015(2)
C21 0.070(2) 0.099(3) 0.059(2) 0.007(2) 0.0428(19) 0.004(2)
C22 0.065(2) 0.062(2) 0.077(2) 0.0052(17) 0.0488(19) -0.0013(18)
C23 0.079(2) 0.071(2) 0.069(2) -0.0127(19) 0.051(2) -0.0134(18)
C24 0.068(2) 0.071(2) 0.067(2) -0.0084(18) 0.0480(19) -0.0093(18)
C25 0.1013(19) 0.0670(16) 0.0558(13) 0.0131(14) 0.0410(14) 0.0110(12)
C26 0.0613(19) 0.0478(17) 0.0597(19) -0.0017(15) 0.0321(17) 0.0019(14)
C27 0.077(2) 0.054(2) 0.082(3) 0.0068(18) 0.043(2) 0.0018(18)
C28 0.094(3) 0.051(2) 0.108(3) 0.002(2) 0.070(3) -0.009(2)
C29 0.087(3) 0.063(2) 0.081(3) -0.018(2) 0.059(2) -0.020(2)
C30 0.064(2) 0.065(2) 0.0557(19) -0.0042(17) 0.0340(17) -0.0022(16)
C31 0.0471(16) 0.0491(17) 0.0546(17) -0.0055(13) 0.0274(14) -0.0026(14)
C32 0.0422(15) 0.0573(18) 0.0510(16) -0.0027(14) 0.0255(14) 0.0013(14)
O1 0.0816(17) 0.0666(16) 0.0918(18) -0.0112(13) 0.0644(15) -0.0050(14)
O2 0.0906(18) 0.0586(15) 0.0659(15) 0.0090(13) 0.0444(14) 0.0070(12)
O3 0.115(2) 0.0606(16) 0.125(3) 0.0143(16) 0.090(2) 0.0101(17)
O4 0.1081(18) 0.0715(15) 0.0585(12) 0.0151(13) 0.0364(13) 0.0111(11)
O5 0.0614(14) 0.0711(16) 0.0638(14) 0.0187(12) 0.0329(12) 0.0094(12)
O6 0.096(2) 0.0750(18) 0.146(3) -0.0360(16) 0.092(2) -0.0488(19)
N1 0.0579(15) 0.0545(15) 0.0524(15) -0.0013(12) 0.0314(13) -0.0031(12)
N2 0.0697(18) 0.0615(17) 0.088(2) -0.0128(14) 0.0592(17) -0.0233(14)
N3 0.0554(15) 0.0481(14) 0.0540(14) -0.0052(11) 0.0339(13) -0.0116(11)

loop_
_atom_type_symbol
_atom_type_description
_atom_type_scat_dispersion_real
_atom_type_scat_dispersion_imag
_atom_type_scat_source
C C 0.0033 0.0016 'International Tables Vol C Tables 4.2.6.8 and 6.1.1.4'
H H 0.0000 0.0000 'International Tables Vol C Tables 4.2.6.8 and 6.1.1.4'
N N 0.0061 0.0033 'International Tables Vol C Tables 4.2.6.8 and 6.1.1.4'
O O 0.0106 0.0060 'International Tables Vol C Tables 4.2.6.8 and 6.1.1.4'
S S 0.1246 0.1234 'International Tables Vol C Tables 4.2.6.8 and 6.1.1.4'

loop_
_geom_angle_atom_site_label_1
_geom_angle_atom_site_label_2
_geom_angle_atom_site_label_3
_geom_angle
O2 S1 O1 117.42(17)
O2 S1 N3 107.70(16)
O1 S1 N3 105.58(15)
O2 S1 C1 109.56(15)
O1 S1 C1 109.49(15)
N3 S1 C1 106.49(14)
O3 S2 O6 116.9(2)
O3 S2 N2 110.94(18)
O6 S2 N2 106.63(18)
O3 S2 C13 108.23(17)
O6 S2 C13 110.82(17)
N2 S2 C13 102.29(16)
C2 C1 C6 120.5(3)
C2 C1 S1 121.5(2)
C6 C1 S1 118.0(2)
C3 C2 C1 117.9(3)
C3 C2 C9 116.3(3)
C1 C2 C9 125.8(3)
C4 C3 C2 122.8(4)
C4 C3 H3A 118.6
C2 C3 H3A 118.6
C3 C4 C5 117.7(3)
C3 C4 C8 121.3(4)
C5 C4 C8 121.0(4)
C4 C5 C6 123.0(3)
C4 C5 H5A 118.5
C6 C5 H5A 118.5
C5 C6 C1 118.1(3)
C5 C6 C7 116.9(3)
C1 C6 C7 125.1(3)
C6 C7 H7A 109.5
C6 C7 H7B 109.5
H7A C7 H7B 109.5
C6 C7 H7C 109.5
H7A C7 H7C 109.5
H7B C7 H7C 109.5
C4 C8 H8A 109.5
C4 C8 H8B 109.5
H8A C8 H8B 109.5
C4 C8 H8C 109.5
H8A C8 H8C 109.5
H8B C8 H8C 109.5
C2 C9 H9A 109.5
C2 C9 H9B 109.5
H9A C9 H9B 109.5
C2 C9 H9C 109.5
H9A C9 H9C 109.5
H9B C9 H9C 109.5
N3 C10 C11 109.5(3)
N3 C10 H10A 109.8
C11 C10 H10A 109.8
N3 C10 H10B 109.8
C11 C10 H10B 109.8
H10A C10 H10B 108.2
C12 C11 C10 109.3(3)
C12 C11 H11A 109.8
C10 C11 H11A 109.8
C12 C11 H11B 109.8
C10 C11 H11B 109.8
H11A C11 H11B 108.3
C11 C12 N2 113.7(3)
C11 C12 H12A 108.8
N2 C12 H12A 108.8
C11 C12 H12B 108.8
N2 C12 H12B 108.8
H12A C12 H12B 107.7
C18 C13 C14 121.0(3)
C18 C13 S2 116.5(3)
C14 C13 S2 122.4(3)
C15 C14 C13 117.0(3)
C15 C14 C21 116.9(3)
C13 C14 C21 126.0(3)
C16 C15 C14 123.4(4)
C16 C15 H15A 118.3
C14 C15 H15A 118.3
C15 C16 C17 117.9(4)
C15 C16 C20 121.2(5)
C17 C16 C20 120.9(5)
C16 C17 C18 123.0(4)
C16 C17 H17A 118.5
C18 C17 H17A 118.5
C17 C18 C13 117.6(4)
C17 C18 C19 116.8(4)
C13 C18 C19 125.6(4)
C18 C19 H19A 109.5
C18 C19 H19B 109.5
H19A C19 H19B 109.5
C18 C19 H19C 109.5
H19A C19 H19C 109.5
H19B C19 H19C 109.5
C16 C20 H20A 109.5
C16 C20 H20B 109.5
H20A C20 H20B 109.5
C16 C20 H20C 109.5
H20A C20 H20C 109.5
H20B C20 H20C 109.5
C14 C21 H21A 109.5
C14 C21 H21B 109.5
H21A C21 H21B 109.5
C14 C21 H21C 109.5
H21A C21 H21C 109.5
H21B C21 H21C 109.5
N2 C22 C23 113.6(3)
N2 C22 H22A 108.9
C23 C22 H22A 108.9
N2 C22 H22B 108.9
C23 C22 H22B 108.9
H22A C22 H22B 107.7
C22 C23 C24 113.9(3)
C22 C23 H23A 108.8
C24 C23 H23A 108.8
C22 C23 H23B 108.8
C24 C23 H23B 108.8
H23A C23 H23B 107.7
N1 C24 C23 112.4(3)
N1 C24 H24A 109.1
C23 C24 H24A 109.1
N1 C24 H24B 109.1
C23 C24 H24B 109.1
H24A C24 H24B 107.9
O4 C25 N1 123.8(4)
O4 C25 C26 130.2(4)
N1 C25 C26 105.9(3)
C27 C26 C31 121.3(4)
C27 C26 C25 130.6(3)
C31 C26 C25 108.0(3)
C26 C27 C28 117.7(4)
C26 C27 H27A 121.2
C28 C27 H27A 121.2
C29 C28 C27 121.6(4)
C29 C28 H28A 119.2
C27 C28 H28A 119.2
C28 C29 C30 120.6(4)
C28 C29 H29A 119.7
C30 C29 H29A 119.7
C31 C30 C29 118.0(3)
C31 C30 H30A 121.0
C29 C30 H30A 121.0
C30 C31 C26 120.8(3)
C30 C31 C32 130.9(3)
C26 C31 C32 108.4(3)
O5 C32 N1 124.9(3)
O5 C32 C31 129.1(3)
N1 C32 C31 105.9(3)
C32 N1 C25 111.7(3)
C32 N1 C24 125.1(3)
C25 N1 C24 123.2(3)
C22 N2 C12 119.1(3)
C22 N2 S2 114.7(2)
C12 N2 S2 118.8(2)
C10 N3 S1 118.2(2)
C10 N3 H3B 120.9
S1 N3 H3B 120.9

loop_
_geom_bond_atom_site_label_1
_geom_bond_atom_site_label_2
_geom_bond_distance
S1 O2 1.404(3)
S1 O1 1.432(3)
S1 N3 1.623(3)
S1 C1 1.786(3)
S2 O3 1.400(3)
S2 O6 1.424(3)
S2 N2 1.640(3)
S2 C13 1.773(3)
C1 C2 1.403(5)
C1 C6 1.408(4)
C2 C3 1.390(5)
C2 C9 1.526(5)
C3 C4 1.374(6)
C3 H3A 0.9300
C4 C5 1.377(6)
C4 C8 1.515(5)
C5 C6 1.379(5)
C5 H5A 0.9300
C6 C7 1.503(5)
C7 H7A 0.9600
C7 H7B 0.9600
C7 H7C 0.9600
C8 H8A 0.9600
C8 H8B 0.9600
C8 H8C 0.9600
C9 H9A 0.9600
C9 H9B 0.9600
C9 H9C 0.9600
C10 N3 1.465(4)
C10 C11 1.520(5)
C10 H10A 0.9700
C10 H10B 0.9700
C11 C12 1.491(6)
C11 H11A 0.9700
C11 H11B 0.9700
C12 N2 1.516(4)
C12 H12A 0.9700
C12 H12B 0.9700
C13 C18 1.402(5)
C13 C14 1.410(5)
C14 C15 1.393(5)
C14 C21 1.498(5)
C15 C16 1.359(7)
C15 H15A 0.9300
C16 C17 1.375(7)
C16 C20 1.516(6)
C17 C18 1.385(6)
C17 H17A 0.9300
C18 C19 1.510(5)
C19 H19A 0.9600
C19 H19B 0.9600
C19 H19C 0.9600
C20 H20A 0.9600
C20 H20B 0.9600
C20 H20C 0.9600
C21 H21A 0.9600
C21 H21B 0.9600
C21 H21C 0.9600
C22 N2 1.473(5)
C22 C23 1.474(5)
C22 H22A 0.9700
C22 H22B 0.9700
C23 C24 1.513(5)
C23 H23A 0.9700
C23 H23B 0.9700
C24 N1 1.453(4)
C24 H24A 0.9700
C24 H24B 0.9700
C25 O4 1.199(4)
C25 N1 1.402(5)
C25 C26 1.479(6)
C26 C27 1.367(5)
C26 C31 1.386(5)
C27 C28 1.375(6)
C27 H27A 0.9300
C28 C29 1.371(6)
C28 H28A 0.9300
C29 C30 1.385(5)
C29 H29A 0.9300
C30 C31 1.371(5)
C30 H30A 0.9300
C31 C32 1.482(5)
C32 O5 1.205(4)
C32 N1 1.390(4)
N3 H3B 0.8600

loop_
_geom_hbond_atom_site_label_D
_geom_hbond_atom_site_label_H
_geom_hbond_atom_site_label_A
_geom_hbond_site_symmetry_A
_geom_hbond_distance_DH
_geom_hbond_distance_HA
_geom_hbond_distance_DA
_geom_hbond_angle_DHA
N3 H3B O5 4_546 0.86 2.53 3.192(4) 134

loop_
_cod_related_entry_id
_cod_related_entry_database
_cod_related_entry_code
1 ChemSpider 24741098
